data_4113624
loop_
_publ_author_name
'Ara H. Mermerian'
'Gregory C. Fu'

_publ_section_title
;
 Catalytic Enantioselective Synthesis of Quaternary Stereocenters via
 Intermolecular C-Acylation of Silyl Ketene Acetals: Dual Activation of
 the Electrophile and the Nucleophile
;
_journal_name_full 'Journal of the American Chemical Society'
_journal_page_first 4050
_journal_page_last 4051
_journal_paper_doi 10.1021/ja028554k
_journal_volume 125
_journal_year 2003
_chemical_formula_sum 'C15 H15 Br3 O4'
_chemical_formula_weight 499.00
_chemical_name_systematic
; 
 ? 
;
_space_group_IT_number 19
_symmetry_cell_setting orthorhombic
_symmetry_space_group_name_Hall 'P 2ac 2ab'
_symmetry_space_group_name_H-M 'P 21 21 21'
_atom_sites_solution_hydrogens geom
_atom_sites_solution_primary direct
_atom_sites_solution_secondary difmap
_audit_creation_method SHELXL-97
_cell_angle_alpha 90.00
_cell_angle_beta 90.00
_cell_angle_gamma 90.00
_cell_formula_units_Z 4
_cell_length_a 6.7476(8)
_cell_length_b 12.5932(15)
_cell_length_c 20.305(2)
_cell_measurement_temperature 183(2)
_cell_volume 1725.4(3)
_computing_structure_refinement 'SHELXL-97 (Sheldrick, 1997)'
_computing_structure_solution 'SHELXS-97 (Sheldrick, 1990)'
_diffrn_ambient_temperature 183(2)
_diffrn_measured_fraction_theta_full 0.995
_diffrn_measured_fraction_theta_max 0.995
_diffrn_radiation_monochromator graphite
_diffrn_radiation_source 'fine-focus sealed tube'
_diffrn_radiation_type MoK\a
_diffrn_radiation_wavelength 0.71073
_diffrn_reflns_av_R_equivalents 0.2631
_diffrn_reflns_av_sigmaI/netI 0.1688
_diffrn_reflns_limit_h_max 7
_diffrn_reflns_limit_h_min -7
_diffrn_reflns_limit_k_max 12
_diffrn_reflns_limit_k_min -13
_diffrn_reflns_limit_l_max 22
_diffrn_reflns_limit_l_min -13
_diffrn_reflns_number 6854
_diffrn_reflns_theta_full 23.29
_diffrn_reflns_theta_max 23.29
_diffrn_reflns_theta_min 3.18
_exptl_absorpt_coefficient_mu 7.027
_exptl_crystal_density_diffrn 1.921
_exptl_crystal_F_000 968
_refine_diff_density_max 1.886
_refine_diff_density_min -2.216
_refine_diff_density_rms 0.257
_refine_ls_abs_structure_details 'Flack H D (1983), Acta Cryst. A39, 876-881'
_refine_ls_abs_structure_Flack 0.00(3)
_refine_ls_extinction_coef 0.021(3)
_refine_ls_extinction_expression Fc^*^=kFc[1+0.001xFc^2^\l^3^/sin(2\q)]^-1/4^
_refine_ls_extinction_method SHELXL
_refine_ls_goodness_of_fit_ref 1.024
_refine_ls_hydrogen_treatment mixed
_refine_ls_matrix_type full
_refine_ls_number_parameters 203
_refine_ls_number_reflns 2473
_refine_ls_number_restraints 0
_refine_ls_restrained_S_all 1.024
_refine_ls_R_factor_all 0.0906
_refine_ls_R_factor_gt 0.0878
_refine_ls_shift/su_max 0.000
_refine_ls_shift/su_mean 0.000
_refine_ls_structure_factor_coef Fsqd
_refine_ls_weighting_details 'calc w=1/[\s^2^(Fo^2^)+(0.1453P)^2^+0.0000P] where P=(Fo^2^+2Fc^2^)/3'
_refine_ls_weighting_scheme calc
_refine_ls_wR_factor_gt 0.2031
_refine_ls_wR_factor_ref 0.2070
_reflns_number_gt 2303
_reflns_number_total 2473
_reflns_threshold_expression >2sigma(I)
_cod_data_source_file ja028554ksi20030303_042126.cif
_cod_data_source_block 02015am2
_cod_database_code 4113624

loop_
_symmetry_equiv_pos_as_xyz
'x, y, z'
'-x+1/2, -y, z+1/2'
'-x, y+1/2, -z+1/2'
'x+1/2, -y+1/2, -z'

loop_
_atom_site_label
_atom_site_type_symbol
_atom_site_fract_x
_atom_site_fract_y
_atom_site_fract_z
_atom_site_U_iso_or_equiv
_atom_site_adp_type
_atom_site_occupancy
_atom_site_symmetry_multiplicity
_atom_site_calc_flag
_atom_site_refinement_flags
Br1 Br 0.13895(19) 0.34650(11) 0.81235(5) 0.0377(5) Uani 1 1 d .
Br2 Br 1.0818(2) 0.26695(11) 0.58661(6) 0.0425(5) Uani 1 1 d .
Br3 Br 0.7911(2) 0.19205(10) 0.70106(5) 0.0427(5) Uani 1 1 d .
O4 O 0.4226(15) 0.4690(7) 0.8955(3) 0.033(2) Uani 1 1 d .
O1 O 0.7270(13) 0.6259(6) 0.5707(4) 0.0296(18) Uani 1 1 d .
O3 O 0.6186(19) 0.2986(7) 0.5694(4) 0.052(3) Uani 1 1 d .
O2 O 0.9753(12) 0.5380(7) 0.6174(4) 0.033(2) Uani 1 1 d .
C10 C 0.4873(18) 0.4746(9) 0.8315(5) 0.022(2) Uani 1 1 d .
C9 C 0.369(2) 0.4192(9) 0.7855(5) 0.029(3) Uani 1 1 d .
C8 C 0.4205(18) 0.4191(9) 0.7202(5) 0.024(2) Uani 1 1 d .
H8 H 0.3393 0.3825 0.6895 0.028 Uiso 1 1 calc R
C7 C 0.5892(18) 0.4715(8) 0.6980(5) 0.023(2) Uani 1 1 d .
C12 C 0.7078(18) 0.5243(9) 0.7433(5) 0.024(2) Uani 1 1 d .
H12 H 0.8257 0.5589 0.7294 0.028 Uiso 1 1 calc R
C11 C 0.6507(17) 0.5260(9) 0.8104(5) 0.027(2) Uani 1 1 d .
H11 H 0.7292 0.5641 0.8412 0.032 Uiso 1 1 calc R
C13 C 0.523(2) 0.5340(11) 0.9432(5) 0.040(3) Uani 1 1 d .
H13A H 0.6663 0.5266 0.9377 0.059 Uiso 1 1 calc R
H13B H 0.4852 0.5112 0.9877 0.059 Uiso 1 1 calc R
H13C H 0.4848 0.6084 0.9369 0.059 Uiso 1 1 calc R
C15 C 0.879(2) 0.3108(9) 0.6485(5) 0.028(3) Uani 1 1 d .
H15 H 0.9320 0.3678 0.6779 0.034 Uiso 1 1 calc R
C14 C 0.702(2) 0.3539(10) 0.6086(5) 0.029(3) Uani 1 1 d .
C2 C 0.6368(18) 0.4665(9) 0.6238(5) 0.021(2) Uani 1 1 d .
C1 C 0.8017(18) 0.5464(9) 0.6051(5) 0.026(3) Uani 1 1 d .
C4 C 0.5058(19) 0.6211(9) 0.5644(5) 0.025(2) Uani 1 1 d .
C3 C 0.4696(17) 0.5021(9) 0.5785(5) 0.026(2) Uani 1 1 d .
H3A H 0.3395 0.4918 0.6001 0.031 Uiso 1 1 calc R
H3B H 0.4714 0.4609 0.5370 0.031 Uiso 1 1 calc R
C5 C 0.416(2) 0.6940(11) 0.6127(6) 0.041(3) Uani 1 1 d .
H5A H 0.4529 0.6719 0.6574 0.061 Uiso 1 1 calc R
H5B H 0.2712 0.6920 0.6083 0.061 Uiso 1 1 calc R
H5C H 0.4633 0.7663 0.6047 0.061 Uiso 1 1 calc R
C6 C 0.465(2) 0.6524(10) 0.4938(6) 0.040(3) Uani 1 1 d .
H6A H 0.3341 0.6254 0.4806 0.060 Uiso 1 1 calc R
H6B H 0.5665 0.6220 0.4651 0.060 Uiso 1 1 calc R
H6C H 0.4662 0.7299 0.4899 0.060 Uiso 1 1 calc R

loop_
_atom_site_aniso_label
_atom_site_aniso_U_11
_atom_site_aniso_U_22
_atom_site_aniso_U_33
_atom_site_aniso_U_23
_atom_site_aniso_U_13
_atom_site_aniso_U_12
Br1 0.0328(8) 0.0611(9) 0.0194(7) 0.0057(5) 0.0029(5) -0.0133(6)
Br2 0.0459(9) 0.0474(8) 0.0342(8) -0.0020(6) 0.0145(6) 0.0093(6)
Br3 0.0485(9) 0.0481(8) 0.0315(7) 0.0150(6) -0.0044(6) -0.0137(6)
O4 0.043(5) 0.053(5) 0.003(3) -0.002(3) 0.006(4) 0.004(4)
O1 0.031(5) 0.034(4) 0.024(4) 0.007(3) 0.007(3) -0.006(4)
O3 0.075(8) 0.036(4) 0.045(5) -0.023(4) -0.042(6) 0.004(5)
O2 0.019(4) 0.050(5) 0.029(4) 0.004(4) 0.000(3) -0.001(4)
C10 0.024(6) 0.027(5) 0.015(5) 0.000(4) 0.001(4) 0.006(5)
C9 0.034(6) 0.028(5) 0.024(5) -0.005(5) -0.001(5) 0.001(5)
C8 0.027(6) 0.031(5) 0.012(5) -0.001(4) 0.001(5) -0.004(5)
C7 0.027(6) 0.034(5) 0.008(5) 0.007(5) 0.003(5) -0.004(5)
C12 0.024(6) 0.039(6) 0.007(4) 0.005(4) -0.001(5) 0.001(5)
C11 0.029(6) 0.031(6) 0.021(5) -0.012(5) -0.003(5) -0.003(5)
C13 0.049(9) 0.052(7) 0.017(6) -0.016(6) -0.007(5) -0.002(7)
C15 0.044(8) 0.023(5) 0.019(5) 0.003(5) -0.004(5) 0.002(6)
C14 0.037(7) 0.040(6) 0.010(5) 0.001(5) 0.000(5) 0.000(6)
C2 0.026(6) 0.031(5) 0.006(4) -0.007(4) 0.004(4) -0.008(5)
C1 0.033(7) 0.036(6) 0.009(5) -0.011(5) 0.008(5) -0.014(6)
C4 0.028(6) 0.032(6) 0.015(5) 0.006(5) -0.006(4) -0.003(5)
C3 0.023(6) 0.040(6) 0.014(5) -0.007(5) -0.001(5) 0.004(5)
C5 0.030(7) 0.050(7) 0.043(7) -0.011(7) -0.003(6) 0.003(6)
C6 0.053(9) 0.039(7) 0.028(6) 0.015(5) -0.008(6) 0.009(7)

loop_
_atom_type_symbol
_atom_type_description
_atom_type_scat_dispersion_real
_atom_type_scat_dispersion_imag
_atom_type_scat_source
C C 0.0033 0.0016 'International Tables Vol C Tables 4.2.6.8 and 6.1.1.4'
H H 0.0000 0.0000 'International Tables Vol C Tables 4.2.6.8 and 6.1.1.4'
O O 0.0106 0.0060 'International Tables Vol C Tables 4.2.6.8 and 6.1.1.4'
Br Br -0.2901 2.4595 'International Tables Vol C Tables 4.2.6.8 and 6.1.1.4'

loop_
_geom_angle_atom_site_label_1
_geom_angle_atom_site_label_2
_geom_angle_atom_site_label_3
_geom_angle
C10 O4 C13 117.4(11)
C1 O1 C4 113.2(9)
C11 C10 O4 125.8(11)
C11 C10 C9 119.3(10)
O4 C10 C9 114.9(11)
C8 C9 C10 119.8(12)
C8 C9 Br1 119.2(9)
C10 C9 Br1 121.0(9)
C9 C8 C7 121.3(11)
C12 C7 C8 119.0(9)
C12 C7 C2 123.1(10)
C8 C7 C2 117.9(10)
C7 C12 C11 119.2(11)
C10 C11 C12 121.4(10)
C14 C15 Br3 109.0(9)
C14 C15 Br2 107.8(7)
Br3 C15 Br2 110.8(5)
O3 C14 C2 122.9(12)
O3 C14 C15 120.5(11)
C2 C14 C15 116.5(10)
C14 C2 C3 111.5(9)
C14 C2 C7 107.3(9)
C3 C2 C7 115.0(10)
C14 C2 C1 110.5(10)
C3 C2 C1 101.1(9)
C7 C2 C1 111.3(9)
O2 C1 O1 123.3(10)
O2 C1 C2 126.3(11)
O1 C1 C2 110.4(10)
C5 C4 O1 109.2(10)
C5 C4 C6 113.1(10)
O1 C4 C6 104.6(10)
C5 C4 C3 114.5(10)
O1 C4 C3 100.5(10)
C6 C4 C3 113.5(9)
C2 C3 C4 106.3(10)

loop_
_geom_bond_atom_site_label_1
_geom_bond_atom_site_label_2
_geom_bond_distance
Br1 C9 1.884(13)
Br2 C15 1.939(12)
Br3 C15 1.930(11)
O4 C10 1.373(13)
O4 C13 1.437(15)
O1 C1 1.321(15)
O1 C4 1.499(16)
O3 C14 1.198(14)
O2 C1 1.203(16)
C10 C11 1.348(17)
C10 C9 1.412(17)
C9 C8 1.371(16)
C8 C7 1.391(17)
C7 C12 1.388(16)
C7 C2 1.542(13)
C12 C11 1.417(15)
C15 C14 1.543(18)
C14 C2 1.516(16)
C2 C3 1.524(17)
C2 C1 1.548(15)
C4 C5 1.475(18)
C4 C6 1.513(15)
C4 C3 1.544(17)

loop_
_geom_torsion_atom_site_label_1
_geom_torsion_atom_site_label_2
_geom_torsion_atom_site_label_3
_geom_torsion_atom_site_label_4
_geom_torsion
C13 O4 C10 C11 8.2(17)
C13 O4 C10 C9 -172.7(11)
C11 C10 C9 C8 -0.6(17)
O4 C10 C9 C8 -179.7(11)
C11 C10 C9 Br1 -179.8(9)
O4 C10 C9 Br1 1.0(14)
C10 C9 C8 C7 0.9(17)
Br1 C9 C8 C7 -179.9(9)
C9 C8 C7 C12 0.4(17)
C9 C8 C7 C2 179.5(11)
C8 C7 C12 C11 -1.8(16)
C2 C7 C12 C11 179.1(11)
O4 C10 C11 C12 178.2(11)
C9 C10 C11 C12 -0.9(17)
C7 C12 C11 C10 2.1(17)
Br3 C15 C14 O3 -61.2(13)
Br2 C15 C14 O3 59.2(14)
Br3 C15 C14 C2 116.5(9)
Br2 C15 C14 C2 -123.2(9)
O3 C14 C2 C3 -5.8(16)
C15 C14 C2 C3 176.6(9)
O3 C14 C2 C7 121.1(13)
C15 C14 C2 C7 -56.5(13)
O3 C14 C2 C1 -117.4(13)
C15 C14 C2 C1 65.0(11)
C12 C7 C2 C14 108.5(12)
C8 C7 C2 C14 -70.6(13)
C12 C7 C2 C3 -126.8(12)
C8 C7 C2 C3 54.2(14)
C12 C7 C2 C1 -12.5(15)
C8 C7 C2 C1 168.4(10)
C4 O1 C1 O2 -177.5(10)
C4 O1 C1 C2 4.7(12)
C14 C2 C1 O2 -45.6(14)
C3 C2 C1 O2 -163.8(11)
C7 C2 C1 O2 73.6(14)
C14 C2 C1 O1 132.2(9)
C3 C2 C1 O1 14.0(11)
C7 C2 C1 O1 -108.7(10)
C1 O1 C4 C5 99.8(11)
C1 O1 C4 C6 -138.8(9)
C1 O1 C4 C3 -20.9(11)
C14 C2 C3 C4 -143.8(9)
C7 C2 C3 C4 93.6(11)
C1 C2 C3 C4 -26.4(10)
C5 C4 C3 C2 -88.1(13)
O1 C4 C3 C2 28.8(10)
C6 C4 C3 C2 139.9(11)
